data_7248028
loop_
_publ_author_name
'Xia, Zhong-Gang'
'Shi, Yong-Sheng'
'Xiao, Tong'
'Zheng, Xiang-Jun'

_publ_section_title
;
 Multi-stimuli responsive behavior of two Zn(ii) complexes based on a
 Schiff base with high contrast
;
_journal_issue 7
_journal_name_full CrystEngComm
_journal_page_first 1015
_journal_page_last 1021
_journal_paper_doi 10.1039/D3CE01214J
_journal_volume 26
_journal_year 2024
_chemical_formula_sum 'C25 H23 Br2 N3 O2 Zn'
_chemical_formula_weight 622.65
_space_group_crystal_system triclinic
_space_group_IT_number 2
_space_group_name_Hall '-P 1'
_space_group_name_H-M_alt 'P -1'
_atom_sites_solution_hydrogens geom
_audit_creation_method SHELXL-2014/7
_audit_update_record
;
2023-04-07 deposited with the CCDC.	2024-01-15 downloaded from the CCDC.
;
_cell_angle_alpha 93.806(3)
_cell_angle_beta 99.114(3)
_cell_angle_gamma 95.971(3)
_cell_formula_units_Z 2
_cell_length_a 7.3928(3)
_cell_length_b 11.9818(4)
_cell_length_c 14.0657(4)
_cell_measurement_temperature 293(2)
_cell_volume 1219.16(7)
_computing_structure_refinement 'SHELXL-2014/7 (Sheldrick, 2014)'
_diffrn_ambient_temperature 293(2)
_diffrn_measured_fraction_theta_full 0.998
_diffrn_measured_fraction_theta_max 0.827
_diffrn_radiation_type MoK\a
_diffrn_radiation_wavelength 0.71073
_diffrn_reflns_av_R_equivalents 0.0305
_diffrn_reflns_av_unetI/netI 0.0482
_diffrn_reflns_Laue_measured_fraction_full 0.998
_diffrn_reflns_Laue_measured_fraction_max 0.827
_diffrn_reflns_limit_h_max 9
_diffrn_reflns_limit_h_min -8
_diffrn_reflns_limit_k_max 15
_diffrn_reflns_limit_k_min -15
_diffrn_reflns_limit_l_max 19
_diffrn_reflns_limit_l_min -14
_diffrn_reflns_number 11142
_diffrn_reflns_point_group_measured_fraction_full 0.998
_diffrn_reflns_point_group_measured_fraction_max 0.827
_diffrn_reflns_theta_full 25.242
_diffrn_reflns_theta_max 29.918
_diffrn_reflns_theta_min 3.383
_exptl_absorpt_coefficient_mu 4.312
_exptl_crystal_density_diffrn 1.696
_exptl_crystal_F_000 620
_exptl_crystal_size_max 0.300
_exptl_crystal_size_mid 0.300
_exptl_crystal_size_min 0.100
_refine_diff_density_max 1.204
_refine_diff_density_min -0.888
_refine_diff_density_rms 0.121
_refine_ls_extinction_method none
_refine_ls_goodness_of_fit_ref 1.062
_refine_ls_hydrogen_treatment constr
_refine_ls_matrix_type full
_refine_ls_number_parameters 300
_refine_ls_number_reflns 5835
_refine_ls_number_restraints 0
_refine_ls_restrained_S_all 1.062
_refine_ls_R_factor_all 0.0499
_refine_ls_R_factor_gt 0.0390
_refine_ls_shift/su_max 0.001
_refine_ls_shift/su_mean 0.000
_refine_ls_structure_factor_coef Fsqd
_refine_ls_weighting_details 'w=1/[\s^2^(Fo^2^)+(0.0529P)^2^+0.1301P] where P=(Fo^2^+2Fc^2^)/3'
_refine_ls_weighting_scheme calc
_refine_ls_wR_factor_gt 0.0948
_refine_ls_wR_factor_ref 0.1016
_reflns_Friedel_coverage 0.000
_reflns_number_gt 4907
_reflns_number_total 5835
_reflns_threshold_expression 'I > 2\s(I)'
_cod_data_source_file d3ce01214j2.cif
_cod_data_source_block 20230314a
_cod_depositor_comments 'Adding full bibliography for 7248027--7248028.cif.'
_cod_original_cell_volume 1219.17(7)
_cod_database_code 7248028
_shelx_shelxl_version_number 2014/7
_shelx_space_group_comment
;
The symmetry employed for this shelxl refinement is uniquely defined
by the following loop, which should always be used as a source of
symmetry information in preference to the above space-group names.
They are only intended as comments.
;
_shelx_estimated_absorpt_t_min 0.358
_shelx_estimated_absorpt_t_max 0.672

loop_
_space_group_symop_operation_xyz
'x, y, z'
'-x, -y, -z'

loop_
_atom_site_label
_atom_site_type_symbol
_atom_site_fract_x
_atom_site_fract_y
_atom_site_fract_z
_atom_site_U_iso_or_equiv
_atom_site_adp_type
_atom_site_occupancy
_atom_site_site_symmetry_order
_atom_site_calc_flag
_atom_site_refinement_flags_posn
_atom_site_refinement_flags_adp
_atom_site_refinement_flags_occupancy
_atom_site_disorder_assembly
_atom_site_disorder_group
Br1 Br 0.94188(4) 0.14016(3) 0.12303(2) 0.02012(10) Uani 1 1 d . . . . .
Br2 Br 0.68483(4) 0.34939(3) 0.27944(2) 0.02031(10) Uani 1 1 d . . . . .
Zn3 Zn 0.69455(4) 0.24763(3) 0.13130(2) 0.01519(10) Uani 1 1 d . . . . .
N10 N 0.5087(3) -0.2186(2) 0.37277(18) 0.0152(5) Uani 1 1 d . . . . .
C21 C 0.3363(5) -0.5172(3) 0.3927(2) 0.0246(7) Uani 1 1 d . . . . .
H21 H 0.3825 -0.5862 0.3979 0.030 Uiso 1 1 calc R U . . .
C7 C 0.4087(4) -0.0050(2) 0.1494(2) 0.0142(6) Uani 1 1 d . . . . .
C25 C 0.2710(4) 0.3657(3) -0.1570(2) 0.0201(7) Uani 1 1 d . . . . .
H25 H 0.2376 0.4139 -0.2043 0.024 Uiso 1 1 calc R U . . .
O32 O 0.6769(3) 0.5637(2) -0.13243(18) 0.0247(5) Uani 1 1 d . . . . .
H32 H 0.6456 0.5902 -0.1840 0.037 Uiso 1 1 calc R U . . .
C14 C 0.9427(4) -0.1413(3) 0.6082(2) 0.0234(7) Uani 1 1 d . . . . .
H14 H 1.0386 -0.1245 0.6602 0.028 Uiso 1 1 calc R U . . .
C12 C 0.8356(4) -0.1625(3) 0.4370(2) 0.0208(7) Uani 1 1 d . . . . .
H12 H 0.8604 -0.1603 0.3743 0.025 Uiso 1 1 calc R U . . .
C29 C 0.4952(4) 0.3226(2) -0.0272(2) 0.0151(6) Uani 1 1 d . . . . .
C27 C 0.2076(4) 0.2011(3) -0.0756(2) 0.0194(7) Uani 1 1 d . . . . .
H27 H 0.1287 0.1376 -0.0686 0.023 Uiso 1 1 calc R U . . .
C19 C 0.0843(4) -0.4083(3) 0.3859(3) 0.0264(8) Uani 1 1 d . . . . .
H19 H -0.0404 -0.4038 0.3863 0.032 Uiso 1 1 calc R U . . .
N24 N 0.4439(3) 0.1632(2) 0.06220(18) 0.0140(5) Uani 1 1 d . . . . .
C22 C 0.4538(4) -0.4216(3) 0.3839(2) 0.0187(6) Uani 1 1 d . . . . .
H22 H 0.5781 -0.4266 0.3826 0.022 Uiso 1 1 calc R U . . .
C18 C 0.1992(4) -0.3118(3) 0.3772(2) 0.0210(7) Uani 1 1 d . . . . .
H18 H 0.1522 -0.2430 0.3716 0.025 Uiso 1 1 calc R U . . .
C16 C 0.6206(4) -0.1945(3) 0.5465(2) 0.0198(7) Uani 1 1 d . . . . .
H16 H 0.5009 -0.2128 0.5577 0.024 Uiso 1 1 calc R U . . .
O31 O 0.6532(3) 0.34924(18) 0.02445(15) 0.0177(5) Uani 1 1 d . . . . .
C5 C 0.5560(4) -0.0356(3) 0.3102(2) 0.0171(6) Uani 1 1 d . . . . .
H5 H 0.6322 -0.0076 0.3678 0.020 Uiso 1 1 calc R U . . .
C9 C 0.3605(4) -0.1874(3) 0.2118(2) 0.0142(6) Uani 1 1 d . . . . .
H9 H 0.3065 -0.2618 0.2026 0.017 Uiso 1 1 calc R U . . .
C28 C 0.3740(4) 0.2245(2) -0.0155(2) 0.0138(6) Uani 1 1 d . . . . .
C15 C 0.7651(4) -0.1704(3) 0.6236(2) 0.0237(7) Uani 1 1 d . . . . .
H15 H 0.7416 -0.1739 0.6864 0.028 Uiso 1 1 calc R U . . .
C13 C 0.9767(4) -0.1375(3) 0.5146(3) 0.0243(7) Uani 1 1 d . . . . .
H13 H 1.0963 -0.1177 0.5039 0.029 Uiso 1 1 calc R U . . .
C11 C 0.6559(4) -0.1912(2) 0.4526(2) 0.0161(6) Uani 1 1 d . . . . .
C33 C 0.8632(5) 0.5416(3) -0.1246(3) 0.0368(9) Uani 1 1 d . . . . .
H33A H 0.8988 0.5398 -0.1873 0.055 Uiso 1 1 calc R U . . .
H33B H 0.8760 0.4703 -0.0985 0.055 Uiso 1 1 calc R U . . .
H33C H 0.9409 0.5999 -0.0825 0.055 Uiso 1 1 calc R U . . .
C20 C 0.1515(5) -0.5104(3) 0.3938(2) 0.0266(8) Uani 1 1 d . . . . .
H20 H 0.0730 -0.5745 0.3998 0.032 Uiso 1 1 calc R U . . .
C17 C 0.3852(4) -0.3189(2) 0.3770(2) 0.0149(6) Uani 1 1 d . . . . .
C4 C 0.4757(4) -0.1489(2) 0.2991(2) 0.0132(6) Uani 1 1 d . . . . .
N30 N 0.4350(3) 0.3884(2) -0.09716(19) 0.0173(5) Uani 1 1 d . . . . .
H30 H 0.5051 0.4482 -0.1041 0.021 Uiso 1 1 calc R U . . .
C26 C 0.1551(4) 0.2727(3) -0.1479(2) 0.0219(7) Uani 1 1 d . . . . .
H26 H 0.0424 0.2565 -0.1891 0.026 Uiso 1 1 calc R U . . .
C8 C 0.3260(4) -0.1173(2) 0.1396(2) 0.0149(6) Uani 1 1 d . . . . .
H8 H 0.2464 -0.1445 0.0829 0.018 Uiso 1 1 calc R U . . .
C23 C 0.3643(4) 0.0634(3) 0.0706(2) 0.0141(6) Uani 1 1 d . . . . .
H23 H 0.2697 0.0333 0.0210 0.017 Uiso 1 1 calc R U . . .
C6 C 0.5231(4) 0.0337(3) 0.2370(2) 0.0175(6) Uani 1 1 d . . . . .
H6 H 0.5778 0.1080 0.2458 0.021 Uiso 1 1 calc R U . . .

loop_
_atom_site_aniso_label
_atom_site_aniso_U_11
_atom_site_aniso_U_22
_atom_site_aniso_U_33
_atom_site_aniso_U_23
_atom_site_aniso_U_13
_atom_site_aniso_U_12
Br1 0.01715(17) 0.02998(19) 0.01316(17) 0.00474(13) -0.00150(12) 0.00676(12)
Br2 0.02454(18) 0.01977(17) 0.01592(17) 0.00381(12) 0.00069(13) 0.00192(12)
Zn3 0.01402(18) 0.0189(2) 0.01203(19) 0.00681(14) -0.00156(14) 0.00132(13)
N10 0.0148(12) 0.0181(13) 0.0117(13) 0.0080(10) -0.0024(10) -0.0001(10)
C21 0.0348(19) 0.0197(17) 0.0179(17) 0.0087(13) -0.0015(14) 0.0013(14)
C7 0.0124(14) 0.0168(15) 0.0150(15) 0.0071(12) 0.0034(12) 0.0033(11)
C25 0.0192(16) 0.0267(17) 0.0157(16) 0.0137(13) 0.0001(13) 0.0063(13)
O32 0.0252(12) 0.0261(13) 0.0236(13) 0.0127(10) 0.0032(10) 0.0018(10)
C14 0.0245(17) 0.0261(18) 0.0162(17) 0.0025(14) -0.0084(13) 0.0051(13)
C12 0.0201(16) 0.0266(18) 0.0152(16) 0.0044(13) -0.0003(13) 0.0033(13)
C29 0.0192(15) 0.0173(15) 0.0097(14) 0.0053(12) 0.0014(12) 0.0056(12)
C27 0.0176(15) 0.0245(17) 0.0162(16) 0.0117(13) 0.0004(13) 0.0007(12)
C19 0.0167(16) 0.037(2) 0.0254(19) 0.0116(15) 0.0024(14) -0.0033(14)
N24 0.0147(12) 0.0180(13) 0.0097(12) 0.0074(10) 0.0000(10) 0.0026(10)
C22 0.0213(16) 0.0195(16) 0.0157(16) 0.0067(12) 0.0013(13) 0.0037(12)
C18 0.0202(16) 0.0254(17) 0.0178(17) 0.0096(13) 0.0002(13) 0.0036(13)
C16 0.0203(15) 0.0223(16) 0.0162(16) 0.0083(13) -0.0011(13) 0.0017(12)
O31 0.0162(10) 0.0217(11) 0.0140(11) 0.0068(9) -0.0012(9) -0.0012(8)
C5 0.0214(16) 0.0182(16) 0.0094(15) 0.0045(12) -0.0044(12) 0.0004(12)
C9 0.0127(14) 0.0171(15) 0.0127(15) 0.0055(12) 0.0008(11) 0.0003(11)
C28 0.0151(14) 0.0156(15) 0.0120(15) 0.0078(11) 0.0023(12) 0.0036(11)
C15 0.0318(18) 0.0260(18) 0.0123(16) 0.0047(13) -0.0008(14) 0.0037(14)
C13 0.0168(16) 0.0327(19) 0.0219(18) 0.0039(15) -0.0002(14) 0.0006(13)
C11 0.0188(15) 0.0146(15) 0.0134(15) 0.0056(12) -0.0046(12) 0.0031(11)
C33 0.0250(19) 0.044(2) 0.044(3) 0.0118(19) 0.0114(18) 0.0047(16)
C20 0.0270(18) 0.0307(19) 0.0191(18) 0.0112(15) -0.0003(14) -0.0103(14)
C17 0.0205(15) 0.0164(15) 0.0067(14) 0.0051(11) -0.0013(12) 0.0000(12)
C4 0.0122(14) 0.0183(15) 0.0099(14) 0.0073(12) 0.0005(11) 0.0034(11)
N30 0.0199(13) 0.0170(13) 0.0158(14) 0.0106(11) 0.0019(11) 0.0019(10)
C26 0.0149(15) 0.0315(19) 0.0185(17) 0.0130(14) -0.0039(13) 0.0016(13)
C8 0.0127(14) 0.0199(16) 0.0107(15) 0.0031(12) -0.0020(11) 0.0005(11)
C23 0.0104(13) 0.0199(15) 0.0116(15) 0.0048(12) -0.0007(11) 0.0009(11)
C6 0.0192(15) 0.0166(15) 0.0154(16) 0.0053(12) 0.0000(12) -0.0016(12)

loop_
_atom_type_symbol
_atom_type_description
_atom_type_scat_dispersion_real
_atom_type_scat_dispersion_imag
_atom_type_scat_source
C C 0.0033 0.0016 'International Tables Vol C Tables 4.2.6.8 and 6.1.1.4'
H H 0.0000 0.0000 'International Tables Vol C Tables 4.2.6.8 and 6.1.1.4'
Br Br -0.2901 2.4595 'International Tables Vol C Tables 4.2.6.8 and 6.1.1.4'
N N 0.0061 0.0033 'International Tables Vol C Tables 4.2.6.8 and 6.1.1.4'
O O 0.0106 0.0060 'International Tables Vol C Tables 4.2.6.8 and 6.1.1.4'
Zn Zn 0.2839 1.4301 'International Tables Vol C Tables 4.2.6.8 and 6.1.1.4'

loop_
_geom_angle_atom_site_label_1
_geom_angle_atom_site_label_2
_geom_angle_atom_site_label_3
_geom_angle
_geom_angle_site_symmetry_1
_geom_angle_site_symmetry_3
_geom_angle_publ_flag
O31 Zn3 N24 83.29(9) . . ?
O31 Zn3 Br1 113.92(6) . . ?
N24 Zn3 Br1 112.48(7) . . ?
O31 Zn3 Br2 109.04(6) . . ?
N24 Zn3 Br2 115.13(7) . . ?
Br1 Zn3 Br2 117.925(18) . . ?
C4 N10 C11 122.4(2) . . ?
C4 N10 C17 121.0(2) . . ?
C11 N10 C17 116.3(2) . . ?
C20 C21 C22 120.4(3) . . ?
C20 C21 H21 119.8 . . ?
C22 C21 H21 119.8 . . ?
C6 C7 C8 117.6(3) . . ?
C6 C7 C23 124.4(3) . . ?
C8 C7 C23 117.9(3) . . ?
N30 C25 C26 120.0(3) . . ?
N30 C25 H25 120.0 . . ?
C26 C25 H25 120.0 . . ?
C33 O32 H32 109.5 . . ?
C15 C14 C13 119.2(3) . . ?
C15 C14 H14 120.4 . . ?
C13 C14 H14 120.4 . . ?
C13 C12 C11 119.9(3) . . ?
C13 C12 H12 120.1 . . ?
C11 C12 H12 120.1 . . ?
O31 C29 N30 119.6(3) . . ?
O31 C29 C28 123.3(3) . . ?
N30 C29 C28 117.1(3) . . ?
C28 C27 C26 120.4(3) . . ?
C28 C27 H27 119.8 . . ?
C26 C27 H27 119.8 . . ?
C20 C19 C18 121.1(3) . . ?
C20 C19 H19 119.5 . . ?
C18 C19 H19 119.5 . . ?
C23 N24 C28 119.6(3) . . ?
C23 N24 Zn3 131.0(2) . . ?
C28 N24 Zn3 108.58(17) . . ?
C17 C22 C21 119.7(3) . . ?
C17 C22 H22 120.1 . . ?
C21 C22 H22 120.1 . . ?
C19 C18 C17 119.2(3) . . ?
C19 C18 H18 120.4 . . ?
C17 C18 H18 120.4 . . ?
C15 C16 C11 119.6(3) . . ?
C15 C16 H16 120.2 . . ?
C11 C16 H16 120.2 . . ?
C29 O31 Zn3 110.98(18) . . ?
C6 C5 C4 120.8(3) . . ?
C6 C5 H5 119.6 . . ?
C4 C5 H5 119.6 . . ?
C8 C9 C4 121.1(3) . . ?
C8 C9 H9 119.5 . . ?
C4 C9 H9 119.5 . . ?
C27 C28 N24 127.2(3) . . ?
C27 C28 C29 119.3(3) . . ?
N24 C28 C29 113.4(3) . . ?
C14 C15 C16 120.9(3) . . ?
C14 C15 H15 119.6 . . ?
C16 C15 H15 119.6 . . ?
C12 C13 C14 120.9(3) . . ?
C12 C13 H13 119.6 . . ?
C14 C13 H13 119.6 . . ?
C16 C11 C12 119.5(3) . . ?
C16 C11 N10 120.0(3) . . ?
C12 C11 N10 120.5(3) . . ?
O32 C33 H33A 109.5 . . ?
O32 C33 H33B 109.5 . . ?
H33A C33 H33B 109.5 . . ?
O32 C33 H33C 109.5 . . ?
H33A C33 H33C 109.5 . . ?
H33B C33 H33C 109.5 . . ?
C19 C20 C21 119.5(3) . . ?
C19 C20 H20 120.2 . . ?
C21 C20 H20 120.2 . . ?
C22 C17 C18 120.2(3) . . ?
C22 C17 N10 119.8(3) . . ?
C18 C17 N10 120.0(3) . . ?
N10 C4 C9 121.4(3) . . ?
N10 C4 C5 120.8(3) . . ?
C9 C4 C5 117.8(3) . . ?
C29 N30 C25 123.9(3) . . ?
C29 N30 H30 118.0 . . ?
C25 N30 H30 118.0 . . ?
C25 C26 C27 119.2(3) . . ?
C25 C26 H26 120.4 . . ?
C27 C26 H26 120.4 . . ?
C9 C8 C7 121.3(3) . . ?
C9 C8 H8 119.3 . . ?
C7 C8 H8 119.3 . . ?
N24 C23 C7 126.1(3) . . ?
N24 C23 H23 117.0 . . ?
C7 C23 H23 117.0 . . ?
C5 C6 C7 121.4(3) . . ?
C5 C6 H6 119.3 . . ?
C7 C6 H6 119.3 . . ?

loop_
_geom_bond_atom_site_label_1
_geom_bond_atom_site_label_2
_geom_bond_distance
_geom_bond_site_symmetry_2
_geom_bond_publ_flag
Br1 Zn3 2.3563(5) . ?
Br2 Zn3 2.3584(5) . ?
Zn3 O31 2.002(2) . ?
Zn3 N24 2.076(2) . ?
N10 C4 1.381(4) . ?
N10 C11 1.429(4) . ?
N10 C17 1.443(4) . ?
C21 C20 1.380(5) . ?
C21 C22 1.388(4) . ?
C21 H21 0.9300 . ?
C7 C6 1.400(4) . ?
C7 C8 1.407(4) . ?
C7 C23 1.439(4) . ?
C25 N30 1.352(4) . ?
C25 C26 1.360(4) . ?
C25 H25 0.9300 . ?
O32 C33 1.418(4) . ?
O32 H32 0.8200 . ?
C14 C15 1.377(4) . ?
C14 C13 1.382(5) . ?
C14 H14 0.9300 . ?
C12 C13 1.379(5) . ?
C12 C11 1.392(4) . ?
C12 H12 0.9300 . ?
C29 O31 1.272(4) . ?
C29 N30 1.350(4) . ?
C29 C28 1.438(4) . ?
C27 C28 1.369(4) . ?
C27 C26 1.407(4) . ?
C27 H27 0.9300 . ?
C19 C20 1.372(5) . ?
C19 C18 1.386(4) . ?
C19 H19 0.9300 . ?
N24 C23 1.297(4) . ?
N24 C28 1.417(4) . ?
C22 C17 1.382(4) . ?
C22 H22 0.9300 . ?
C18 C17 1.387(4) . ?
C18 H18 0.9300 . ?
C16 C15 1.388(5) . ?
C16 C11 1.389(4) . ?
C16 H16 0.9300 . ?
C5 C6 1.373(4) . ?
C5 C4 1.413(4) . ?
C5 H5 0.9300 . ?
C9 C8 1.370(4) . ?
C9 C4 1.400(4) . ?
C9 H9 0.9300 . ?
C15 H15 0.9300 . ?
C13 H13 0.9300 . ?
C33 H33A 0.9600 . ?
C33 H33B 0.9600 . ?
C33 H33C 0.9600 . ?
C20 H20 0.9300 . ?
N30 H30 0.8600 . ?
C26 H26 0.9300 . ?
C8 H8 0.9300 . ?
C23 H23 0.9300 . ?
C6 H6 0.9300 . ?

loop_
_geom_torsion_atom_site_label_1
_geom_torsion_atom_site_label_2
_geom_torsion_atom_site_label_3
_geom_torsion_atom_site_label_4
_geom_torsion
_geom_torsion_site_symmetry_1
_geom_torsion_site_symmetry_2
_geom_torsion_site_symmetry_3
_geom_torsion_site_symmetry_4
_geom_torsion_publ_flag
C20 C21 C22 C17 0.6(5) . . . . ?
C20 C19 C18 C17 -0.3(5) . . . . ?
N30 C29 O31 Zn3 173.5(2) . . . . ?
C28 C29 O31 Zn3 -6.5(3) . . . . ?
C26 C27 C28 N24 177.9(3) . . . . ?
C26 C27 C28 C29 -0.3(5) . . . . ?
C23 N24 C28 C27 13.5(4) . . . . ?
Zn3 N24 C28 C27 -175.9(3) . . . . ?
C23 N24 C28 C29 -168.3(3) . . . . ?
Zn3 N24 C28 C29 2.3(3) . . . . ?
O31 C29 C28 C27 -178.8(3) . . . . ?
N30 C29 C28 C27 1.2(4) . . . . ?
O31 C29 C28 N24 2.8(4) . . . . ?
N30 C29 C28 N24 -177.2(2) . . . . ?
C13 C14 C15 C16 -0.7(5) . . . . ?
C11 C16 C15 C14 1.1(5) . . . . ?
C11 C12 C13 C14 0.6(5) . . . . ?
C15 C14 C13 C12 -0.2(5) . . . . ?
C15 C16 C11 C12 -0.6(5) . . . . ?
C15 C16 C11 N10 178.5(3) . . . . ?
C13 C12 C11 C16 -0.2(5) . . . . ?
C13 C12 C11 N10 -179.3(3) . . . . ?
C4 N10 C11 C16 128.4(3) . . . . ?
C17 N10 C11 C16 -46.5(4) . . . . ?
C4 N10 C11 C12 -52.5(4) . . . . ?
C17 N10 C11 C12 132.7(3) . . . . ?
C18 C19 C20 C21 -0.3(5) . . . . ?
C22 C21 C20 C19 0.1(5) . . . . ?
C21 C22 C17 C18 -1.1(5) . . . . ?
C21 C22 C17 N10 176.9(3) . . . . ?
C19 C18 C17 C22 1.0(5) . . . . ?
C19 C18 C17 N10 -177.0(3) . . . . ?
C4 N10 C17 C22 126.3(3) . . . . ?
C11 N10 C17 C22 -58.8(4) . . . . ?
C4 N10 C17 C18 -55.7(4) . . . . ?
C11 N10 C17 C18 119.2(3) . . . . ?
C11 N10 C4 C9 165.2(3) . . . . ?
C17 N10 C4 C9 -20.2(4) . . . . ?
C11 N10 C4 C5 -15.6(4) . . . . ?
C17 N10 C4 C5 159.0(3) . . . . ?
C8 C9 C4 N10 178.9(3) . . . . ?
C8 C9 C4 C5 -0.3(4) . . . . ?
C6 C5 C4 N10 -179.9(3) . . . . ?
C6 C5 C4 C9 -0.6(4) . . . . ?
O31 C29 N30 C25 178.6(3) . . . . ?
C28 C29 N30 C25 -1.4(4) . . . . ?
C26 C25 N30 C29 0.7(5) . . . . ?
N30 C25 C26 C27 0.3(5) . . . . ?
C28 C27 C26 C25 -0.5(5) . . . . ?
C4 C9 C8 C7 1.7(4) . . . . ?
C6 C7 C8 C9 -2.0(4) . . . . ?
C23 C7 C8 C9 -179.6(3) . . . . ?
C28 N24 C23 C7 -174.4(3) . . . . ?
Zn3 N24 C23 C7 17.5(4) . . . . ?
C6 C7 C23 N24 11.7(5) . . . . ?
C8 C7 C23 N24 -171.0(3) . . . . ?
C4 C5 C6 C7 0.3(4) . . . . ?
C8 C7 C6 C5 1.0(4) . . . . ?
C23 C7 C6 C5 178.4(3) . . . . ?
